data_7049648
loop_
_publ_author_name
'Hua, Xiu-Ni'
'Gao, Ji-Xing'
'Chen, Xiao-Gang'
'Li, Peng-Fei'
'Mei, Guang-Quan'
'Liao, Wei-Qiang'

_publ_section_title
;
 Ultrahigh phase transition temperature in a metal-halide perovskite-type
 material containing unprecedented hydrogen bonding interactions.
;
_journal_issue 19
_journal_name_full 'Dalton transactions (Cambridge, England : 2003)'
_journal_page_first 6621
_journal_page_last 6626
_journal_paper_doi 10.1039/c9dt00945k
_journal_volume 48
_journal_year 2019
_chemical_formula_moiety 'Cd Cl3, C4 H12 N O'
_chemical_formula_sum 'C4 H12 Cd Cl3 N O'
_chemical_formula_weight 308.91
_space_group_crystal_system monoclinic
_space_group_IT_number 14
_space_group_name_Hall '-P 2ybc'
_space_group_name_H-M_alt 'P 1 21/c 1'
_symmetry_space_group_name_Hall '-P 2ybc'
_symmetry_space_group_name_H-M 'P 1 21/c 1'
_atom_sites_solution_hydrogens geom
_audit_block_doi 10.5517/ccdc.csd.cc220bjz
_audit_creation_method SHELXL-2014/7
_audit_update_record
;
2019-04-01 deposited with the CCDC.    2019-04-09 downloaded from the CCDC.
;
_cell_angle_alpha 90
_cell_angle_beta 95.511(4)
_cell_angle_gamma 90
_cell_formula_units_Z 4
_cell_length_a 10.0482(5)
_cell_length_b 14.6113(7)
_cell_length_c 6.8335(3)
_cell_measurement_reflns_used 5983
_cell_measurement_temperature 413(2)
_cell_measurement_theta_max 30.6950
_cell_measurement_theta_min 3.2860
_cell_volume 998.64(8)
_computing_cell_refinement 'CrysAlisPro 1.171.39.46 (Rigaku OD, 2018)'
_computing_data_collection 'CrysAlisPro 1.171.39.46 (Rigaku OD, 2018)'
_computing_data_reduction 'CrysAlisPro 1.171.39.46 (Rigaku OD, 2018)'
_computing_molecular_graphics 'DIAMOND (Brandenburg & Putz, 2005)'
_computing_publication_material 'SHELXL-2014/7 (Sheldrick, 2014)'
_computing_structure_refinement 'SHELXL-2014/7 (Sheldrick, 2014)'
_computing_structure_solution 'SHELXL-2014/7 (Sheldrick, 2014)'
_diffrn_ambient_temperature 413(2)
_diffrn_measured_fraction_theta_full 0.994
_diffrn_measured_fraction_theta_max 0.994
_diffrn_measurement_device_type 'XtaLAB Synergy R, DW system, HyPix'
_diffrn_measurement_method 'four-circle diffractometer'
_diffrn_radiation_type MoK\a
_diffrn_radiation_wavelength 0.71073
_diffrn_reflns_av_R_equivalents 0.0682
_diffrn_reflns_av_unetI/netI 0.0390
_diffrn_reflns_Laue_measured_fraction_full 0.994
_diffrn_reflns_Laue_measured_fraction_max 0.994
_diffrn_reflns_limit_h_max 11
_diffrn_reflns_limit_h_min -10
_diffrn_reflns_limit_k_max 17
_diffrn_reflns_limit_k_min -14
_diffrn_reflns_limit_l_max 7
_diffrn_reflns_limit_l_min -8
_diffrn_reflns_number 6964
_diffrn_reflns_point_group_measured_fraction_full 0.994
_diffrn_reflns_point_group_measured_fraction_max 0.994
_diffrn_reflns_theta_full 25.022
_diffrn_reflns_theta_max 25.022
_diffrn_reflns_theta_min 2.468
_diffrn_source 'Rotating-anode X-ray tube'
_exptl_absorpt_coefficient_mu 2.932
_exptl_absorpt_correction_T_max 0.710
_exptl_absorpt_correction_T_min 0.703
_exptl_absorpt_correction_type multi-scan
_exptl_absorpt_process_details 'CrysAlisPro 1.171.39.46 (Rigaku OD, 2018)'
_exptl_crystal_colour colorless
_exptl_crystal_density_diffrn 2.055
_exptl_crystal_density_method 'not measured'
_exptl_crystal_description strip
_exptl_crystal_F_000 600
_exptl_crystal_size_max 0.120
_exptl_crystal_size_mid 0.120
_exptl_crystal_size_min 0.120
_refine_diff_density_max 0.876
_refine_diff_density_min -1.035
_refine_diff_density_rms 0.129
_refine_ls_extinction_method none
_refine_ls_goodness_of_fit_ref 1.076
_refine_ls_hydrogen_treatment constr
_refine_ls_matrix_type full
_refine_ls_number_parameters 94
_refine_ls_number_reflns 1743
_refine_ls_number_restraints 0
_refine_ls_restrained_S_all 1.076
_refine_ls_R_factor_all 0.0438
_refine_ls_R_factor_gt 0.0414
_refine_ls_shift/su_max 0.000
_refine_ls_shift/su_mean 0.000
_refine_ls_structure_factor_coef Fsqd
_refine_ls_weighting_details 'w=1/[\s^2^(Fo^2^)+(0.0745P)^2^+0.9007P] where P=(Fo^2^+2Fc^2^)/3'
_refine_ls_weighting_scheme calc
_refine_ls_wR_factor_gt 0.1227
_refine_ls_wR_factor_ref 0.1248
_reflns_Friedel_coverage 0.000
_reflns_number_gt 1587
_reflns_number_total 1743
_reflns_threshold_expression 'I > 2\s(I)'
_cod_data_source_file c9dt00945k2.cif
_cod_data_source_block 413K
_cod_depositor_comments 'Adding full bibliography for 7049642--7049648.cif.'
_cod_database_code 7049648
_shelx_shelxl_version_number 2014/7
_shelx_space_group_comment
;
The symmetry employed for this shelxl refinement is uniquely defined
by the following loop, which should always be used as a source of
symmetry information in preference to the above space-group names.
They are only intended as comments.
;

loop_
_space_group_symop_operation_xyz
'x, y, z'
'-x, y+1/2, -z+1/2'
'-x, -y, -z'
'x, -y-1/2, z-1/2'

loop_
_atom_site_label
_atom_site_type_symbol
_atom_site_fract_x
_atom_site_fract_y
_atom_site_fract_z
_atom_site_U_iso_or_equiv
_atom_site_adp_type
_atom_site_occupancy
_atom_site_site_symmetry_order
_atom_site_calc_flag
_atom_site_refinement_flags_posn
_atom_site_refinement_flags_adp
Cd1 Cd 0.23418(4) 0.25033(2) 0.58844(5) 0.0482(2) Uani 1 1 d . .
Cl1 Cl 0.25382(13) 0.11437(8) 0.34333(15) 0.0582(3) Uani 1 1 d . .
Cl2 Cl 0.05816(12) 0.31745(9) 0.31220(16) 0.0615(4) Uani 1 1 d . .
Cl3 Cl 0.40773(12) 0.32804(9) 0.36238(16) 0.0579(3) Uani 1 1 d . .
O1 O 0.6821(6) 0.2319(4) 0.4750(9) 0.0971(17) Uani 1 1 d . .
H1 H 0.6080 0.2547 0.4473 0.146 Uiso 1 1 calc R U
N1 N 0.7701(4) 0.1040(3) 0.2030(6) 0.0574(10) Uani 1 1 d . .
H1D H 0.7671 0.1695 0.1723 0.069 Uiso 1 1 calc R U
C1 C 0.9016(7) 0.0841(6) 0.3082(11) 0.101(2) Uani 1 1 d . .
H1A H 0.9174 0.1248 0.4183 0.151 Uiso 1 1 calc R U
H1B H 0.9699 0.0925 0.2208 0.151 Uiso 1 1 calc R U
H1C H 0.9033 0.0220 0.3541 0.151 Uiso 1 1 calc R U
C2 C 0.7549(8) 0.0529(5) 0.0134(9) 0.094(2) Uani 1 1 d . .
H2A H 0.7611 -0.0116 0.0392 0.141 Uiso 1 1 calc R U
H2B H 0.8244 0.0709 -0.0657 0.141 Uiso 1 1 calc R U
H2C H 0.6694 0.0666 -0.0553 0.141 Uiso 1 1 calc R U
C3 C 0.6580(6) 0.0835(4) 0.3203(9) 0.0728(14) Uani 1 1 d . .
H3A H 0.6579 0.0186 0.3504 0.087 Uiso 1 1 calc R U
H3B H 0.5743 0.0980 0.2439 0.087 Uiso 1 1 calc R U
C4 C 0.6682(8) 0.1372(5) 0.5083(9) 0.090(2) Uani 1 1 d . .
H4A H 0.5887 0.1267 0.5752 0.108 Uiso 1 1 calc R U
H4B H 0.7447 0.1158 0.5933 0.108 Uiso 1 1 calc R U

loop_
_atom_site_aniso_label
_atom_site_aniso_U_11
_atom_site_aniso_U_22
_atom_site_aniso_U_33
_atom_site_aniso_U_23
_atom_site_aniso_U_13
_atom_site_aniso_U_12
Cd1 0.0638(3) 0.0560(3) 0.0247(3) -0.00131(10) 0.0037(2) -0.00139(12)
Cl1 0.0911(9) 0.0460(6) 0.0372(6) 0.0000(4) 0.0050(5) 0.0052(5)
Cl2 0.0639(7) 0.0796(8) 0.0410(6) 0.0025(5) 0.0043(5) 0.0204(6)
Cl3 0.0610(7) 0.0695(8) 0.0430(6) -0.0002(5) 0.0041(5) -0.0127(5)
O1 0.104(4) 0.091(3) 0.092(4) -0.029(3) -0.014(3) 0.028(3)
N1 0.078(3) 0.046(2) 0.049(2) -0.0002(17) 0.0086(19) -0.0020(17)
C1 0.073(4) 0.118(6) 0.108(5) -0.025(5) -0.010(4) -0.001(4)
C2 0.137(6) 0.091(5) 0.056(3) -0.010(3) 0.012(4) 0.006(4)
C3 0.084(4) 0.066(3) 0.069(3) 0.002(3) 0.012(3) 0.001(3)
C4 0.115(5) 0.099(5) 0.059(3) 0.007(3) 0.027(3) 0.025(4)

loop_
_atom_type_symbol
_atom_type_description
_atom_type_scat_dispersion_real
_atom_type_scat_dispersion_imag
_atom_type_scat_source
C C 0.0033 0.0016 'International Tables Vol C Tables 4.2.6.8 and 6.1.1.4'
H H 0.0000 0.0000 'International Tables Vol C Tables 4.2.6.8 and 6.1.1.4'
Cd Cd -0.8075 1.2024 'International Tables Vol C Tables 4.2.6.8 and 6.1.1.4'
Cl Cl 0.1484 0.1585 'International Tables Vol C Tables 4.2.6.8 and 6.1.1.4'
N N 0.0061 0.0033 'International Tables Vol C Tables 4.2.6.8 and 6.1.1.4'
O O 0.0106 0.0060 'International Tables Vol C Tables 4.2.6.8 and 6.1.1.4'

loop_
_geom_angle_atom_site_label_1
_geom_angle_atom_site_label_2
_geom_angle_atom_site_label_3
_geom_angle
_geom_angle_site_symmetry_1
_geom_angle_site_symmetry_3
Cl1 Cd1 Cl1 171.39(6) . 4_566
Cl1 Cd1 Cl2 100.48(4) . 4_566
Cl1 Cd1 Cl2 84.85(4) 4_566 4_566
Cl1 Cd1 Cl2 84.90(4) . .
Cl1 Cd1 Cl2 101.32(4) 4_566 .
Cl2 Cd1 Cl2 96.49(5) 4_566 .
Cl1 Cd1 Cl3 92.21(4) . 4_566
Cl1 Cd1 Cl3 81.75(4) 4_566 4_566
Cl2 Cd1 Cl3 82.11(4) 4_566 4_566
Cl2 Cd1 Cl3 176.53(4) . 4_566
Cl1 Cd1 Cl3 81.95(4) . .
Cl1 Cd1 Cl3 92.95(4) 4_566 .
Cl2 Cd1 Cl3 177.01(4) 4_566 .
Cl2 Cd1 Cl3 81.94(4) . .
Cl3 Cd1 Cl3 99.60(5) 4_566 .
Cl1 Cd1 Cd1 130.16(3) . 4_566
Cl1 Cd1 Cd1 49.23(2) 4_566 4_566
Cl2 Cd1 Cd1 49.86(3) 4_566 4_566
Cl2 Cd1 Cd1 130.52(3) . 4_566
Cl3 Cd1 Cd1 50.57(2) 4_566 4_566
Cl3 Cd1 Cd1 129.63(2) . 4_566
Cl1 Cd1 Cd1 49.52(2) . 4_565
Cl1 Cd1 Cd1 131.09(3) 4_566 4_565
Cl2 Cd1 Cd1 129.99(3) 4_566 4_565
Cl2 Cd1 Cd1 49.63(3) . 4_565
Cl3 Cd1 Cd1 129.25(3) 4_566 4_565
Cl3 Cd1 Cd1 50.55(2) . 4_565
Cd1 Cd1 Cd1 179.678(18) 4_566 4_565
Cd1 Cl1 Cd1 81.25(3) . 4_565
Cd1 Cl2 Cd1 80.51(3) 4_565 .
Cd1 Cl3 Cd1 78.88(3) 4_565 .
C4 O1 H1 109.5 . .
C1 N1 C3 113.0(5) . .
C1 N1 C2 109.7(5) . .
C3 N1 C2 110.6(5) . .
C1 N1 H1D 107.8 . .
C3 N1 H1D 107.8 . .
C2 N1 H1D 107.8 . .
N1 C1 H1A 109.5 . .
N1 C1 H1B 109.5 . .
H1A C1 H1B 109.5 . .
N1 C1 H1C 109.5 . .
H1A C1 H1C 109.5 . .
H1B C1 H1C 109.5 . .
N1 C2 H2A 109.5 . .
N1 C2 H2B 109.5 . .
H2A C2 H2B 109.5 . .
N1 C2 H2C 109.5 . .
H2A C2 H2C 109.5 . .
H2B C2 H2C 109.5 . .
N1 C3 C4 111.5(5) . .
N1 C3 H3A 109.3 . .
C4 C3 H3A 109.3 . .
N1 C3 H3B 109.3 . .
C4 C3 H3B 109.3 . .
H3A C3 H3B 108.0 . .
O1 C4 C3 112.0(5) . .
O1 C4 H4A 109.2 . .
C3 C4 H4A 109.2 . .
O1 C4 H4B 109.2 . .
C3 C4 H4B 109.2 . .
H4A C4 H4B 107.9 . .

loop_
_geom_bond_atom_site_label_1
_geom_bond_atom_site_label_2
_geom_bond_distance
_geom_bond_site_symmetry_2
Cd1 Cl1 2.6181(11) .
Cd1 Cl1 2.6296(11) 4_566
Cd1 Cl2 2.6394(12) 4_566
Cd1 Cl2 2.6480(12) .
Cd1 Cl3 2.6887(11) 4_566
Cd1 Cl3 2.6896(11) .
Cd1 Cd1 3.41674(15) 4_566
Cd1 Cd1 3.41679(15) 4_565
Cl1 Cd1 2.6296(11) 4_565
Cl2 Cd1 2.6394(12) 4_565
Cl3 Cd1 2.6887(11) 4_565
O1 C4 1.411(8) .
O1 H1 0.8200 .
N1 C1 1.472(8) .
N1 C3 1.474(7) .
N1 C2 1.490(7) .
N1 H1D 0.9800 .
C1 H1A 0.9600 .
C1 H1B 0.9600 .
C1 H1C 0.9600 .
C2 H2A 0.9600 .
C2 H2B 0.9600 .
C2 H2C 0.9600 .
C3 C4 1.501(9) .
C3 H3A 0.9700 .
C3 H3B 0.9700 .
C4 H4A 0.9700 .
C4 H4B 0.9700 .

loop_
_geom_torsion_atom_site_label_1
_geom_torsion_atom_site_label_2
_geom_torsion_atom_site_label_3
_geom_torsion_atom_site_label_4
_geom_torsion
C1 N1 C3 C4 58.9(7)
C2 N1 C3 C4 -177.6(5)
N1 C3 C4 O1 53.2(7)
